data_7714585
loop_
_publ_author_name
'Yeganeh-Salman, Amir'
'Yeung, Jason'
'Miao, Linkun'
'Stephan, Douglas W.'

_publ_section_title
;
 Coordination chemistry and FLP reactivity of 1,1- and 1,2-bis-boranes.
;
_journal_issue 3
_journal_name_full 'Dalton transactions (Cambridge, England : 2003)'
_journal_page_first 1178
_journal_page_last 1189
_journal_paper_doi 10.1039/d3dt03660j
_journal_volume 53
_journal_year 2024
_chemical_formula_moiety 'C58 H39 B2 F20 P Si'
_chemical_formula_sum 'C58 H39 B2 F20 P Si'
_chemical_formula_weight 1196.57
_space_group_crystal_system monoclinic
_space_group_IT_number 14
_space_group_name_Hall '-P 2ybc'
_space_group_name_H-M_alt 'P 1 21/c 1'
_atom_sites_solution_hydrogens geom
_audit_creation_date 2023-06-29
_audit_creation_method
;
Olex2 1.5
(compiled 2023.03.06 svn.rbb2c1857 for OlexSys, GUI svn.r6748)
;
_audit_update_record
;
2023-11-27 deposited with the CCDC.	2023-11-30 downloaded from the CCDC.
;
_cell_angle_alpha 90
_cell_angle_beta 96.278(4)
_cell_angle_gamma 90
_cell_formula_units_Z 4
_cell_length_a 12.2736(9)
_cell_length_b 16.0785(11)
_cell_length_c 27.4383(17)
_cell_measurement_reflns_used 7797
_cell_measurement_temperature 149.99
_cell_measurement_theta_max 22.08
_cell_measurement_theta_min 2.28
_cell_volume 5382.2(6)
_computing_molecular_graphics 'Olex2 1.5 (Dolomanov et al., 2009)'
_computing_publication_material 'Olex2 1.5 (Dolomanov et al., 2009)'
_computing_structure_refinement 'XL  (Sheldrick, 2008)'
_diffrn_ambient_temperature 149.99
_diffrn_measured_fraction_theta_full 1.000
_diffrn_measured_fraction_theta_max 1.000
_diffrn_measurement_device_type 'Bruker APEX-II CCD'
_diffrn_measurement_method '\f and \w scans'
_diffrn_radiation_monochromator graphite
_diffrn_radiation_type MoK\a
_diffrn_radiation_wavelength 0.71073
_diffrn_reflns_av_R_equivalents 0.1280
_diffrn_reflns_av_unetI/netI 0.0865
_diffrn_reflns_Laue_measured_fraction_full 1.000
_diffrn_reflns_Laue_measured_fraction_max 1.000
_diffrn_reflns_limit_h_max 14
_diffrn_reflns_limit_h_min -14
_diffrn_reflns_limit_k_max 19
_diffrn_reflns_limit_k_min -19
_diffrn_reflns_limit_l_max 32
_diffrn_reflns_limit_l_min -32
_diffrn_reflns_number 71578
_diffrn_reflns_point_group_measured_fraction_full 1.000
_diffrn_reflns_point_group_measured_fraction_max 1.000
_diffrn_reflns_theta_full 25.000
_diffrn_reflns_theta_max 25.000
_diffrn_reflns_theta_min 1.470
_diffrn_source_current 30.0
_diffrn_source_power 1.5
_diffrn_source_voltage 50.0
_diffrn_standards_number 0
_exptl_absorpt_coefficient_mu 0.182
_exptl_absorpt_correction_type none
_exptl_crystal_colour colourless
_exptl_crystal_colour_primary colourless
_exptl_crystal_density_diffrn 1.477
_exptl_crystal_description block
_exptl_crystal_F_000 2424
_exptl_crystal_size_max 0.1
_exptl_crystal_size_mid 0.1
_exptl_crystal_size_min 0.1
_refine_diff_density_max 0.297
_refine_diff_density_min -0.274
_refine_diff_density_rms 0.057
_refine_ls_extinction_method none
_refine_ls_goodness_of_fit_ref 1.018
_refine_ls_hydrogen_treatment constr
_refine_ls_matrix_type full
_refine_ls_number_parameters 745
_refine_ls_number_reflns 9469
_refine_ls_number_restraints 0
_refine_ls_restrained_S_all 1.018
_refine_ls_R_factor_all 0.0980
_refine_ls_R_factor_gt 0.0485
_refine_ls_shift/su_max 0.001
_refine_ls_shift/su_mean 0.000
_refine_ls_structure_factor_coef Fsqd
_refine_ls_weighting_details 'w=1/[\s^2^(Fo^2^)+(0.0302P)^2^+2.8081P] where P=(Fo^2^+2Fc^2^)/3'
_refine_ls_weighting_scheme calc
_refine_ls_wR_factor_gt 0.0957
_refine_ls_wR_factor_ref 0.1183
_reflns_Friedel_coverage 0.000
_reflns_number_gt 5986
_reflns_number_total 9469
_reflns_threshold_expression 'I > 2\s(I)'
_cod_data_source_file d3dt03660j2.cif
_cod_data_source_block 1_CCDC2
_cod_depositor_comments 'Adding full bibliography for 7714584--7714593.cif.'
_cod_database_code 7714585
_shelx_shelxl_version_number 2018/3
_shelx_space_group_comment
;
The symmetry employed for this shelxl refinement is uniquely defined
by the following loop, which should always be used as a source of
symmetry information in preference to the above space-group names.
They are only intended as comments.
;
_shelx_estimated_absorpt_t_max 0.982
_shelx_estimated_absorpt_t_min 0.982
_olex2_refinement_description
;
1. Fixed Uiso
 At 1.2 times of:
  All C(H) groups, All C(H,H) groups
 At 1.5 times of:
  All C(H,H,H) groups
2.a Ternary CH refined with riding coordinates:
 C28(H28)
2.b Secondary CH2 refined with riding coordinates:
 C26(H26A,H26B)
2.c Aromatic/amide H refined with riding coordinates:
 C15(H15), C35(H35), C37(H37), C46(H46), C47(H47), C51(H51), C55(H55),
 C57(H57), C58(H58), C59(H59), C60(H60), C61(H61), C64(H64), C66(H66), C68(H68),
  C71(H71), C72(H72), C73(H73)
2.d Idealised Me refined as rotating group:
 C38(H38A,H38B,H38C), C65(H65A,H65B,H65C), C67(H67A,H67B,H67C), C70(H70A,H70B,
 H70C), C75(H75A,H75B,H75C), C76(H76A,H76B,H76C)
;
_olex2_submission_special_instructions 'No special instructions were received'

loop_
_space_group_symop_operation_xyz
'x, y, z'
'-x, y+1/2, -z+1/2'
'-x, -y, -z'
'x, -y-1/2, z-1/2'

loop_
_atom_site_label
_atom_site_type_symbol
_atom_site_fract_x
_atom_site_fract_y
_atom_site_fract_z
_atom_site_U_iso_or_equiv
_atom_site_adp_type
_atom_site_occupancy
_atom_site_site_symmetry_order
_atom_site_calc_flag
_atom_site_refinement_flags_posn
_atom_site_refinement_flags_adp
_atom_site_refinement_flags_occupancy
_atom_site_disorder_assembly
_atom_site_disorder_group
P1 P 0.91605(6) 0.76319(5) 0.05011(3) 0.02144(19) Uani 1 1 d . . . . .
Si2 Si 0.55809(8) 0.59980(6) -0.17607(3) 0.0319(2) Uani 1 1 d . . . . .
F1 F 0.48107(13) 0.91667(10) -0.11371(6) 0.0299(4) Uani 1 1 d . . . . .
F2 F 0.46174(13) 0.67994(11) -0.07629(6) 0.0328(4) Uani 1 1 d . . . . .
F3 F 0.61931(14) 0.92626(10) -0.00439(6) 0.0324(4) Uani 1 1 d . . . . .
F4 F 0.86474(13) 0.86755(10) -0.10672(6) 0.0306(4) Uani 1 1 d . . . . .
F5 F 0.66062(14) 0.72246(12) -0.30513(6) 0.0390(5) Uani 1 1 d . . . . .
F6 F 0.70821(15) 1.10680(11) -0.18186(7) 0.0435(5) Uani 1 1 d . . . . .
F7 F 0.50688(14) 1.05626(11) -0.16172(6) 0.0390(5) Uani 1 1 d . . . . .
F8 F 0.41258(14) 0.82675(13) -0.19918(6) 0.0452(5) Uani 1 1 d . . . . .
F9 F 0.88693(14) 1.00932(11) -0.15323(6) 0.0400(5) Uani 1 1 d . . . . .
F10 F 0.30433(14) 0.68918(12) -0.01826(7) 0.0452(5) Uani 1 1 d . . . . .
F11 F 0.30926(16) 0.80689(13) -0.36749(7) 0.0530(6) Uani 1 1 d . . . . .
F12 F 0.30371(15) 0.81143(13) 0.05041(6) 0.0484(5) Uani 1 1 d . . . . .
F13 F 0.70289(18) 0.90480(12) -0.24528(7) 0.0523(6) Uani 1 1 d . . . . .
F14 F 0.50904(16) 0.74344(13) -0.38102(6) 0.0486(5) Uani 1 1 d . . . . .
C15 C 0.7659(2) 0.79823(18) -0.02734(10) 0.0212(7) Uani 1 1 d . . . . .
H15 H 0.811423 0.846141 -0.026201 0.025 Uiso 1 1 calc R U . . .
F16 F 0.46335(16) 0.93055(12) 0.05555(6) 0.0477(5) Uani 1 1 d . . . . .
F17 F 0.26415(15) 0.84866(13) -0.27614(7) 0.0537(6) Uani 1 1 d . . . . .
C18 C 0.5509(2) 0.80256(17) -0.04384(9) 0.0198(7) Uani 1 1 d . . . . .
F19 F 0.83270(17) 0.64663(15) -0.18028(7) 0.0582(6) Uani 1 1 d . . . . .
C20 C 0.7340(2) 0.66308(18) 0.01587(10) 0.0214(7) Uani 1 1 d . . . . .
C21 C 0.5852(2) 0.93575(19) -0.12246(10) 0.0228(7) Uani 1 1 d . . . . .
C22 C 0.4654(2) 0.74637(19) -0.04517(10) 0.0238(7) Uani 1 1 d . . . . .
C23 C 0.6964(3) 1.03476(19) -0.15761(10) 0.0286(8) Uani 1 1 d . . . . .
C24 C 0.5419(2) 0.86519(19) -0.00930(10) 0.0256(7) Uani 1 1 d . . . . .
C25 C 0.6724(2) 0.88456(17) -0.10519(9) 0.0191(6) Uani 1 1 d . . . . .
C26 C 0.6777(2) 0.71713(18) -0.10667(9) 0.0215(7) Uani 1 1 d . . . . .
H26A H 0.754711 0.715351 -0.114236 0.026 Uiso 1 1 calc R U . . .
H26B H 0.665088 0.666730 -0.087336 0.026 Uiso 1 1 calc R U . . .
C27 C 0.7715(2) 0.91297(18) -0.11837(10) 0.0225(7) Uani 1 1 d . . . . .
C28 C 0.6020(2) 0.71238(18) -0.15582(10) 0.0228(7) Uani 1 1 d . . . . .
H28 H 0.532593 0.740859 -0.149272 0.027 Uiso 1 1 calc R U . . .
C29 C 0.7952(2) 0.74168(17) 0.00730(10) 0.0186(6) Uani 1 1 d . . . . .
C30 C 0.5444(2) 0.77152(18) -0.24786(10) 0.0244(7) Uani 1 1 d . . . . .
C31 C 0.9777(2) 0.66809(19) 0.07588(10) 0.0245(7) Uani 1 1 d . . . . .
C32 C 0.3825(2) 0.7488(2) -0.01527(11) 0.0307(8) Uani 1 1 d . . . . .
C33 C 1.0133(2) 0.81937(19) 0.01723(10) 0.0237(7) Uani 1 1 d . . . . .
C34 C 0.7862(2) 0.98618(19) -0.14273(10) 0.0262(7) Uani 1 1 d . . . . .
C35 C 0.6348(2) 0.6660(2) 0.03552(10) 0.0273(7) Uani 1 1 d . . . . .
H35 H 0.604110 0.718463 0.042252 0.033 Uiso 1 1 calc R U . . .
C36 C 0.7572(2) 0.7746(2) -0.21089(10) 0.0298(8) Uani 1 1 d . . . . .
C37 C 0.7812(2) 0.87216(19) 0.09166(11) 0.0282(7) Uani 1 1 d . . . . .
H37 H 0.735735 0.864506 0.061696 0.034 Uiso 1 1 calc R U . . .
C38 C 1.0094(2) 0.7110(2) -0.05283(11) 0.0327(8) Uani 1 1 d . . . . .
H38A H 0.946702 0.722163 -0.077216 0.049 Uiso 1 1 calc R U . . .
H38B H 0.987827 0.671364 -0.028500 0.049 Uiso 1 1 calc R U . . .
H38C H 1.069536 0.687415 -0.069151 0.049 Uiso 1 1 calc R U . . .
C39 C 0.5957(2) 1.00893(19) -0.14782(10) 0.0254(7) Uani 1 1 d . . . . .
C40 C 0.5628(2) 0.75373(19) -0.29593(11) 0.0272(7) Uani 1 1 d . . . . .
B41 B 0.6632(3) 0.7987(2) -0.07207(11) 0.0205(8) Uani 1 1 d . . . . .
C42 C 0.3813(3) 0.8098(2) 0.01915(11) 0.0326(8) Uani 1 1 d . . . . .
C43 C 1.0468(2) 0.79095(19) -0.02763(10) 0.0261(7) Uani 1 1 d . . . . .
C44 C 0.9481(2) 0.83932(19) 0.14443(11) 0.0288(8) Uani 1 1 d . . . . .
C45 C 0.9270(3) 0.6186(2) 0.10971(11) 0.0309(8) Uani 1 1 d . . . . .
C46 C 0.7774(3) 0.58518(19) 0.00664(11) 0.0300(8) Uani 1 1 d . . . . .
H46 H 0.844542 0.581560 -0.007465 0.036 Uiso 1 1 calc R U . . .
C47 C 1.0792(2) 0.64543(19) 0.06219(11) 0.0299(8) Uani 1 1 d . . . . .
H47 H 1.114545 0.680669 0.040988 0.036 Uiso 1 1 calc R U . . .
C48 C 0.4861(3) 0.7643(2) -0.33582(10) 0.0319(8) Uani 1 1 d . . . . .
C49 C 0.8799(2) 0.82882(18) 0.09963(10) 0.0240(7) Uani 1 1 d . . . . .
F50 F 0.9080(2) 0.95151(19) -0.25434(8) 0.1003(11) Uani 1 1 d . . . . .
C51 C 1.1182(3) 0.8417(2) -0.05046(11) 0.0345(8) Uani 1 1 d . . . . .
H51 H 1.141284 0.823949 -0.080719 0.041 Uiso 1 1 calc R U . . .
C52 C 0.3851(3) 0.7959(2) -0.32899(11) 0.0350(8) Uani 1 1 d . . . . .
C53 C 0.3622(2) 0.8168(2) -0.28296(12) 0.0322(8) Uani 1 1 d . . . . .
C54 C 0.4620(3) 0.8698(2) 0.02178(11) 0.0317(8) Uani 1 1 d . . . . .
C55 C 0.9118(3) 0.8936(2) 0.17857(11) 0.0359(8) Uani 1 1 d . . . . .
H55 H 0.955640 0.901182 0.208990 0.043 Uiso 1 1 calc R U . . .
B56 B 0.6344(3) 0.7527(2) -0.20250(12) 0.0233(8) Uani 1 1 d . . . . .
C57 C 1.0522(2) 0.89550(19) 0.03661(11) 0.0277(7) Uani 1 1 d . . . . .
H57 H 1.029294 0.914608 0.066623 0.033 Uiso 1 1 calc R U . . .
C58 C 0.7479(3) 0.9263(2) 0.12661(12) 0.0345(8) Uani 1 1 d . . . . .
H58 H 0.680446 0.955439 0.120760 0.041 Uiso 1 1 calc R U . . .
C59 C 0.8148(3) 0.9370(2) 0.17005(12) 0.0401(9) Uani 1 1 d . . . . .
H59 H 0.793826 0.974437 0.194129 0.048 Uiso 1 1 calc R U . . .
C60 C 0.5796(3) 0.5940(2) 0.04553(12) 0.0368(9) Uani 1 1 d . . . . .
H60 H 0.510714 0.597236 0.058152 0.044 Uiso 1 1 calc R U . . .
C61 C 1.1236(2) 0.9435(2) 0.01281(12) 0.0340(8) Uani 1 1 d . . . . .
H61 H 1.149879 0.994928 0.026529 0.041 Uiso 1 1 calc R U . . .
C62 C 0.4409(3) 0.8041(2) -0.24366(11) 0.0302(8) Uani 1 1 d . . . . .
C63 C 0.8475(3) 0.7241(3) -0.19801(12) 0.0439(10) Uani 1 1 d . . . . .
C64 C 1.0787(3) 0.5220(2) 0.11001(13) 0.0489(10) Uani 1 1 d . . . . .
H64 H 1.111832 0.470868 0.120808 0.059 Uiso 1 1 calc R U . . .
C65 C 1.0564(3) 0.7960(2) 0.15707(11) 0.0389(9) Uani 1 1 d . . . . .
H65A H 1.043568 0.737378 0.164311 0.058 Uiso 1 1 calc R U . . .
H65B H 1.096224 0.822602 0.185851 0.058 Uiso 1 1 calc R U . . .
H65C H 1.099955 0.799941 0.129265 0.058 Uiso 1 1 calc R U . . .
C66 C 1.1564(3) 0.9162(2) -0.03095(12) 0.0376(9) Uani 1 1 d . . . . .
H66 H 1.205343 0.948829 -0.047556 0.045 Uiso 1 1 calc R U . . .
C67 C 0.5935(3) 0.5265(2) -0.12466(11) 0.0381(9) Uani 1 1 d . . . . .
H67A H 0.673376 0.521439 -0.118386 0.057 Uiso 1 1 calc R U . . .
H67B H 0.561617 0.471845 -0.133230 0.057 Uiso 1 1 calc R U . . .
H67C H 0.564243 0.547430 -0.095172 0.057 Uiso 1 1 calc R U . . .
C68 C 0.7236(3) 0.5130(2) 0.01782(12) 0.0380(8) Uani 1 1 d . . . . .
H68 H 0.754895 0.460349 0.012145 0.046 Uiso 1 1 calc R U . . .
F69 F 1.03654(19) 0.6930(2) -0.19018(10) 0.1143(12) Uani 1 1 d . . . . .
C70 C 0.4070(3) 0.5999(2) -0.19303(15) 0.0582(12) Uani 1 1 d . . . . .
H70A H 0.370503 0.619480 -0.165153 0.087 Uiso 1 1 calc R U . . .
H70B H 0.382354 0.543289 -0.201731 0.087 Uiso 1 1 calc R U . . .
H70C H 0.388729 0.636849 -0.221117 0.087 Uiso 1 1 calc R U . . .
C71 C 1.1297(3) 0.5724(2) 0.07895(12) 0.0417(9) Uani 1 1 d . . . . .
H71 H 1.198843 0.557230 0.069111 0.050 Uiso 1 1 calc R U . . .
C72 C 0.6248(3) 0.5177(2) 0.03716(12) 0.0413(9) Uani 1 1 d . . . . .
H72 H 0.587862 0.468217 0.044714 0.050 Uiso 1 1 calc R U . . .
C73 C 0.9799(3) 0.5450(2) 0.12566(12) 0.0440(9) Uani 1 1 d . . . . .
H73 H 0.947113 0.509942 0.147801 0.053 Uiso 1 1 calc R U . . .
C74 C 0.9540(3) 0.7469(4) -0.20333(15) 0.0699(15) Uani 1 1 d . . . . .
C75 C 0.8242(3) 0.6420(2) 0.13171(11) 0.0385(9) Uani 1 1 d . . . . .
H75A H 0.779433 0.592248 0.134830 0.058 Uiso 1 1 calc R U . . .
H75B H 0.782508 0.682520 0.110452 0.058 Uiso 1 1 calc R U . . .
H75C H 0.843703 0.666598 0.164184 0.058 Uiso 1 1 calc R U . . .
C76 C 0.6247(4) 0.5559(2) -0.22834(12) 0.0562(11) Uani 1 1 d . . . . .
H76A H 0.618856 0.595876 -0.255457 0.084 Uiso 1 1 calc R U . . .
H76B H 0.588079 0.503939 -0.239295 0.084 Uiso 1 1 calc R U . . .
H76C H 0.702186 0.544766 -0.217736 0.084 Uiso 1 1 calc R U . . .
F77 F 1.0775(2) 0.8470(3) -0.22630(11) 0.1382(15) Uani 1 1 d . . . . .
C78 C 0.8888(4) 0.8761(3) -0.23593(13) 0.0651(14) Uani 1 1 d . . . . .
C79 C 0.7837(3) 0.8505(3) -0.23053(11) 0.0427(9) Uani 1 1 d . . . . .
C80 C 0.9741(4) 0.8236(5) -0.22177(17) 0.0843(19) Uani 1 1 d . . . . .

loop_
_atom_site_aniso_label
_atom_site_aniso_U_11
_atom_site_aniso_U_22
_atom_site_aniso_U_33
_atom_site_aniso_U_23
_atom_site_aniso_U_13
_atom_site_aniso_U_12
P1 0.0242(4) 0.0207(4) 0.0189(4) 0.0025(3) 0.0001(3) -0.0011(3)
Si2 0.0451(6) 0.0224(5) 0.0264(5) -0.0017(4) -0.0033(4) -0.0029(4)
F1 0.0252(9) 0.0328(11) 0.0312(10) 0.0072(8) 0.0005(7) 0.0019(8)
F2 0.0342(10) 0.0280(11) 0.0370(10) -0.0041(9) 0.0074(8) -0.0083(8)
F3 0.0450(11) 0.0226(10) 0.0286(10) -0.0051(8) -0.0003(8) -0.0008(8)
F4 0.0241(9) 0.0342(11) 0.0335(10) 0.0077(8) 0.0031(7) 0.0031(8)
F5 0.0431(11) 0.0497(13) 0.0250(10) -0.0061(9) 0.0077(8) 0.0056(10)
F6 0.0545(12) 0.0307(11) 0.0451(12) 0.0203(9) 0.0041(9) -0.0031(9)
F7 0.0433(11) 0.0345(11) 0.0379(11) 0.0118(9) -0.0003(9) 0.0130(9)
F8 0.0421(11) 0.0632(14) 0.0302(11) -0.0062(10) 0.0036(8) 0.0206(10)
F9 0.0356(11) 0.0407(12) 0.0447(11) 0.0119(9) 0.0081(9) -0.0098(9)
F10 0.0336(11) 0.0450(13) 0.0594(13) 0.0131(10) 0.0160(9) -0.0044(9)
F11 0.0545(13) 0.0618(15) 0.0371(11) 0.0028(10) -0.0207(10) 0.0029(11)
F12 0.0442(12) 0.0653(15) 0.0397(11) 0.0158(10) 0.0231(9) 0.0214(10)
F13 0.0839(16) 0.0367(13) 0.0343(11) 0.0078(10) -0.0032(11) -0.0187(12)
F14 0.0632(13) 0.0630(14) 0.0186(10) -0.0034(10) 0.0002(9) -0.0039(11)
C15 0.0242(16) 0.0198(17) 0.0202(15) -0.0022(13) 0.0044(12) -0.0011(13)
F16 0.0709(14) 0.0434(13) 0.0302(11) -0.0056(10) 0.0120(10) 0.0207(11)
F17 0.0386(12) 0.0659(15) 0.0542(13) -0.0006(11) -0.0059(10) 0.0177(11)
C18 0.0272(16) 0.0169(16) 0.0150(15) 0.0038(13) 0.0003(12) 0.0035(13)
F19 0.0599(14) 0.0678(17) 0.0465(13) 0.0009(12) 0.0046(10) 0.0367(12)
C20 0.0277(17) 0.0205(17) 0.0150(15) 0.0034(13) -0.0014(12) -0.0030(14)
C21 0.0241(17) 0.0260(18) 0.0179(15) -0.0037(14) 0.0012(12) -0.0028(14)
C22 0.0263(17) 0.0226(18) 0.0226(16) 0.0025(14) 0.0039(13) 0.0045(14)
C23 0.043(2) 0.0210(18) 0.0213(16) 0.0048(14) 0.0027(14) -0.0046(15)
C24 0.0310(18) 0.0206(18) 0.0241(17) 0.0033(14) -0.0021(14) 0.0019(14)
C25 0.0279(17) 0.0151(16) 0.0138(14) -0.0021(12) 0.0006(12) -0.0007(13)
C26 0.0265(16) 0.0204(17) 0.0177(15) 0.0021(13) 0.0018(12) 0.0000(13)
C27 0.0241(17) 0.0239(18) 0.0187(15) 0.0005(14) -0.0021(13) 0.0018(14)
C28 0.0277(16) 0.0192(17) 0.0213(16) -0.0006(13) 0.0019(12) 0.0033(13)
C29 0.0222(15) 0.0165(16) 0.0169(15) -0.0005(13) 0.0009(12) 0.0013(13)
C30 0.0329(18) 0.0185(17) 0.0211(16) 0.0007(13) 0.0003(13) 0.0015(14)
C31 0.0267(17) 0.0243(18) 0.0211(16) 0.0027(14) -0.0034(13) -0.0009(14)
C32 0.0241(17) 0.033(2) 0.0351(19) 0.0117(16) 0.0052(14) 0.0015(15)
C33 0.0211(16) 0.0250(18) 0.0245(17) 0.0051(14) 0.0002(13) 0.0022(13)
C34 0.0265(17) 0.0268(19) 0.0255(17) 0.0020(14) 0.0039(13) -0.0082(14)
C35 0.0284(18) 0.0259(19) 0.0267(17) 0.0079(14) -0.0012(14) -0.0018(14)
C36 0.0335(18) 0.039(2) 0.0166(16) -0.0048(15) 0.0025(13) -0.0019(16)
C37 0.0281(18) 0.0317(19) 0.0254(17) -0.0001(15) 0.0059(13) -0.0033(15)
C38 0.0336(19) 0.036(2) 0.0289(18) -0.0056(16) 0.0073(14) 0.0056(15)
C39 0.0315(18) 0.0230(18) 0.0207(16) 0.0031(14) -0.0010(13) 0.0068(15)
C40 0.0304(18) 0.0265(19) 0.0253(17) 0.0016(14) 0.0058(14) 0.0004(15)
B41 0.0250(18) 0.0192(19) 0.0173(17) 0.0050(15) 0.0022(14) -0.0009(15)
C42 0.0301(19) 0.043(2) 0.0269(18) 0.0126(17) 0.0120(14) 0.0144(17)
C43 0.0244(17) 0.0291(19) 0.0245(17) 0.0043(15) 0.0014(13) 0.0052(14)
C44 0.0319(18) 0.0295(19) 0.0245(17) 0.0034(15) 0.0007(14) -0.0112(15)
C45 0.0383(19) 0.0272(19) 0.0248(17) 0.0038(15) -0.0077(14) -0.0073(15)
C46 0.0377(19) 0.0261(19) 0.0267(17) -0.0004(15) 0.0058(14) -0.0065(15)
C47 0.0351(19) 0.0247(19) 0.0283(18) 0.0031(15) -0.0035(14) 0.0022(15)
C48 0.053(2) 0.030(2) 0.0117(16) 0.0001(14) 0.0009(14) -0.0055(17)
C49 0.0309(17) 0.0193(17) 0.0218(16) 0.0003(13) 0.0036(13) -0.0066(14)
F50 0.136(2) 0.124(2) 0.0435(14) -0.0096(15) 0.0243(15) -0.097(2)
C51 0.0339(19) 0.043(2) 0.0274(18) 0.0087(17) 0.0078(15) 0.0073(17)
C52 0.042(2) 0.033(2) 0.0262(18) 0.0041(16) -0.0108(15) -0.0028(16)
C53 0.0289(19) 0.029(2) 0.037(2) 0.0023(16) -0.0015(15) 0.0068(15)
C54 0.045(2) 0.031(2) 0.0189(16) -0.0007(15) 0.0035(15) 0.0183(17)
C55 0.046(2) 0.041(2) 0.0208(17) -0.0052(16) 0.0062(15) -0.0156(18)
B56 0.032(2) 0.0148(19) 0.0224(18) -0.0057(15) 0.0019(15) 0.0053(15)
C57 0.0266(17) 0.0275(19) 0.0284(17) 0.0056(15) -0.0004(13) 0.0004(15)
C58 0.0331(19) 0.034(2) 0.038(2) -0.0023(17) 0.0119(16) -0.0022(16)
C59 0.045(2) 0.041(2) 0.037(2) -0.0175(17) 0.0195(17) -0.0148(18)
C60 0.0339(19) 0.040(2) 0.036(2) 0.0125(17) 0.0029(15) -0.0107(17)
C61 0.0316(19) 0.0258(19) 0.044(2) 0.0070(17) 0.0009(16) -0.0041(15)
C62 0.039(2) 0.0282(19) 0.0232(17) -0.0017(15) 0.0038(14) 0.0052(15)
C63 0.039(2) 0.066(3) 0.0273(19) -0.010(2) 0.0076(16) 0.008(2)
C64 0.064(3) 0.030(2) 0.050(2) 0.0104(19) -0.004(2) 0.015(2)
C65 0.045(2) 0.038(2) 0.0297(18) 0.0032(16) -0.0116(15) -0.0082(17)
C66 0.0341(19) 0.037(2) 0.042(2) 0.0174(18) 0.0060(16) -0.0033(16)
C67 0.056(2) 0.0219(19) 0.037(2) 0.0023(16) 0.0068(17) -0.0036(16)
C68 0.051(2) 0.023(2) 0.040(2) 0.0005(16) 0.0067(17) -0.0049(17)
F69 0.0388(15) 0.211(4) 0.093(2) -0.028(2) 0.0053(13) 0.0425(19)
C70 0.054(2) 0.038(2) 0.076(3) 0.001(2) -0.023(2) -0.0155(19)
C71 0.044(2) 0.038(2) 0.042(2) 0.0052(18) 0.0009(17) 0.0139(18)
C72 0.050(2) 0.029(2) 0.044(2) 0.0104(17) 0.0018(18) -0.0149(18)
C73 0.055(2) 0.034(2) 0.040(2) 0.0153(18) -0.0043(18) -0.0016(19)
C74 0.028(2) 0.138(5) 0.045(3) -0.026(3) 0.0070(19) 0.011(3)
C75 0.041(2) 0.046(2) 0.0280(18) 0.0105(17) 0.0033(15) -0.0096(17)
C76 0.107(3) 0.027(2) 0.035(2) -0.0070(18) 0.012(2) -0.005(2)
F77 0.0562(17) 0.269(5) 0.096(2) -0.050(3) 0.0394(15) -0.070(2)
C78 0.074(3) 0.097(4) 0.027(2) -0.012(2) 0.017(2) -0.054(3)
C79 0.053(2) 0.058(3) 0.0179(18) -0.0061(18) 0.0072(16) -0.016(2)
C80 0.046(3) 0.166(6) 0.046(3) -0.026(3) 0.026(2) -0.041(4)

loop_
_atom_type_symbol
_atom_type_description
_atom_type_scat_dispersion_real
_atom_type_scat_dispersion_imag
_atom_type_scat_source
C C 0.0033 0.0016 'International Tables Vol C Tables 4.2.6.8 and 6.1.1.4'
H H 0.0000 0.0000 'International Tables Vol C Tables 4.2.6.8 and 6.1.1.4'
B B 0.0013 0.0007 'International Tables Vol C Tables 4.2.6.8 and 6.1.1.4'
F F 0.0171 0.0103 'International Tables Vol C Tables 4.2.6.8 and 6.1.1.4'
P P 0.1023 0.0942 'International Tables Vol C Tables 4.2.6.8 and 6.1.1.4'
Si Si 0.0817 0.0704 'International Tables Vol C Tables 4.2.6.8 and 6.1.1.4'

loop_
_geom_angle_atom_site_label_1
_geom_angle_atom_site_label_2
_geom_angle_atom_site_label_3
_geom_angle
_geom_angle_site_symmetry_1
_geom_angle_site_symmetry_3
_geom_angle_publ_flag
C31 P1 C29 111.50(13) . . ?
C33 P1 C29 107.91(13) . . ?
C33 P1 C31 110.15(13) . . ?
C49 P1 C29 110.19(13) . . ?
C49 P1 C31 108.91(13) . . ?
C49 P1 C33 108.13(14) . . ?
C67 Si2 C28 109.80(13) . . ?
C67 Si2 C70 109.57(17) . . ?
C67 Si2 C76 104.98(16) . . ?
C70 Si2 C28 107.87(15) . . ?
C70 Si2 C76 108.44(19) . . ?
C76 Si2 C28 116.07(15) . . ?
C29 C15 H15 114.6 . . ?
C29 C15 B41 130.7(3) . . ?
B41 C15 H15 114.6 . . ?
C22 C18 C24 111.9(3) . . ?
C22 C18 B41 129.2(3) . . ?
C24 C18 B41 118.5(3) . . ?
C35 C20 C29 120.5(3) . . ?
C35 C20 C46 118.1(3) . . ?
C46 C20 C29 121.3(3) . . ?
F1 C21 C25 120.6(3) . . ?
F1 C21 C39 115.0(2) . . ?
C39 C21 C25 124.4(3) . . ?
F2 C22 C18 120.0(2) . . ?
F2 C22 C32 114.8(3) . . ?
C32 C22 C18 125.1(3) . . ?
F6 C23 C34 120.5(3) . . ?
F6 C23 C39 120.5(3) . . ?
C39 C23 C34 119.0(3) . . ?
F3 C24 C18 118.7(3) . . ?
F3 C24 C54 116.0(3) . . ?
C54 C24 C18 125.2(3) . . ?
C21 C25 B41 125.5(3) . . ?
C27 C25 C21 112.4(3) . . ?
C27 C25 B41 122.1(2) . . ?
H26A C26 H26B 107.3 . . ?
C28 C26 H26A 108.1 . . ?
C28 C26 H26B 108.1 . . ?
C28 C26 B41 116.7(2) . . ?
B41 C26 H26A 108.1 . . ?
B41 C26 H26B 108.1 . . ?
F4 C27 C25 120.0(3) . . ?
F4 C27 C34 114.9(2) . . ?
C34 C27 C25 125.1(3) . . ?
Si2 C28 H28 105.2 . . ?
C26 C28 Si2 114.39(19) . . ?
C26 C28 H28 105.2 . . ?
B56 C28 Si2 104.10(19) . . ?
B56 C28 C26 121.4(2) . . ?
B56 C28 H28 105.2 . . ?
C15 C29 P1 117.8(2) . . ?
C15 C29 C20 125.7(2) . . ?
C20 C29 P1 116.41(19) . . ?
C40 C30 B56 121.9(3) . . ?
C62 C30 C40 113.6(3) . . ?
C62 C30 B56 124.5(3) . . ?
C45 C31 P1 122.3(2) . . ?
C47 C31 P1 117.6(2) . . ?
C47 C31 C45 120.1(3) . . ?
F10 C32 C22 120.6(3) . . ?
F10 C32 C42 119.4(3) . . ?
C42 C32 C22 119.9(3) . . ?
C43 C33 P1 122.8(2) . . ?
C57 C33 P1 117.6(2) . . ?
C57 C33 C43 119.6(3) . . ?
F9 C34 C23 120.1(3) . . ?
F9 C34 C27 120.7(3) . . ?
C27 C34 C23 119.2(3) . . ?
C20 C35 H35 119.4 . . ?
C60 C35 C20 121.2(3) . . ?
C60 C35 H35 119.4 . . ?
C63 C36 B56 125.2(3) . . ?
C63 C36 C79 113.5(3) . . ?
C79 C36 B56 121.2(3) . . ?
C49 C37 H37 119.3 . . ?
C58 C37 H37 119.3 . . ?
C58 C37 C49 121.4(3) . . ?
H38A C38 H38B 109.5 . . ?
H38A C38 H38C 109.5 . . ?
H38B C38 H38C 109.5 . . ?
C43 C38 H38A 109.5 . . ?
C43 C38 H38B 109.5 . . ?
C43 C38 H38C 109.5 . . ?
F7 C39 C21 120.4(3) . . ?
F7 C39 C23 119.7(3) . . ?
C23 C39 C21 119.9(3) . . ?
F5 C40 C30 119.5(3) . . ?
F5 C40 C48 116.3(3) . . ?
C48 C40 C30 124.2(3) . . ?
C15 B41 C25 108.4(2) . . ?
C18 B41 C15 105.0(2) . . ?
C18 B41 C25 109.5(2) . . ?
C26 B41 C15 107.6(2) . . ?
C26 B41 C18 116.7(2) . . ?
C26 B41 C25 109.2(2) . . ?
F12 C42 C32 121.0(3) . . ?
F12 C42 C54 120.4(3) . . ?
C32 C42 C54 118.5(3) . . ?
C33 C43 C38 124.9(3) . . ?
C51 C43 C33 117.3(3) . . ?
C51 C43 C38 117.8(3) . . ?
C49 C44 C65 124.5(3) . . ?
C55 C44 C49 117.2(3) . . ?
C55 C44 C65 118.4(3) . . ?
C31 C45 C75 124.8(3) . . ?
C73 C45 C31 117.3(3) . . ?
C73 C45 C75 117.9(3) . . ?
C20 C46 H46 119.6 . . ?
C68 C46 C20 120.7(3) . . ?
C68 C46 H46 119.6 . . ?
C31 C47 H47 119.5 . . ?
C71 C47 C31 121.0(3) . . ?
C71 C47 H47 119.5 . . ?
F14 C48 C40 120.6(3) . . ?
F14 C48 C52 120.2(3) . . ?
C52 C48 C40 119.2(3) . . ?
C37 C49 P1 116.9(2) . . ?
C37 C49 C44 119.8(3) . . ?
C44 C49 P1 123.3(2) . . ?
C43 C51 H51 118.7 . . ?
C66 C51 C43 122.7(3) . . ?
C66 C51 H51 118.7 . . ?
F11 C52 C48 120.1(3) . . ?
F11 C52 C53 120.1(3) . . ?
C53 C52 C48 119.8(3) . . ?
F17 C53 C52 120.1(3) . . ?
F17 C53 C62 120.6(3) . . ?
C52 C53 C62 119.3(3) . . ?
F16 C54 C24 120.8(3) . . ?
F16 C54 C42 119.9(3) . . ?
C24 C54 C42 119.3(3) . . ?
C44 C55 H55 118.7 . . ?
C59 C55 C44 122.6(3) . . ?
C59 C55 H55 118.7 . . ?
C28 B56 C30 120.8(3) . . ?
C28 B56 C36 123.7(3) . . ?
C36 B56 C30 115.5(3) . . ?
C33 C57 H57 119.4 . . ?
C61 C57 C33 121.1(3) . . ?
C61 C57 H57 119.4 . . ?
C37 C58 H58 120.6 . . ?
C59 C58 C37 118.8(3) . . ?
C59 C58 H58 120.6 . . ?
C55 C59 C58 120.3(3) . . ?
C55 C59 H59 119.9 . . ?
C58 C59 H59 119.9 . . ?
C35 C60 H60 120.1 . . ?
C72 C60 C35 119.9(3) . . ?
C72 C60 H60 120.1 . . ?
C57 C61 H61 120.2 . . ?
C66 C61 C57 119.6(3) . . ?
C66 C61 H61 120.2 . . ?
F8 C62 C30 120.2(3) . . ?
F8 C62 C53 115.9(3) . . ?
C53 C62 C30 123.9(3) . . ?
F19 C63 C36 119.6(3) . . ?
F19 C63 C74 116.5(4) . . ?
C74 C63 C36 123.8(4) . . ?
C71 C64 H64 119.7 . . ?
C71 C64 C73 120.6(3) . . ?
C73 C64 H64 119.7 . . ?
C44 C65 H65A 109.5 . . ?
C44 C65 H65B 109.5 . . ?
C44 C65 H65C 109.5 . . ?
H65A C65 H65B 109.5 . . ?
H65A C65 H65C 109.5 . . ?
H65B C65 H65C 109.5 . . ?
C51 C66 C61 119.8(3) . . ?
C51 C66 H66 120.1 . . ?
C61 C66 H66 120.1 . . ?
Si2 C67 H67A 109.5 . . ?
Si2 C67 H67B 109.5 . . ?
Si2 C67 H67C 109.5 . . ?
H67A C67 H67B 109.5 . . ?
H67A C67 H67C 109.5 . . ?
H67B C67 H67C 109.5 . . ?
C46 C68 H68 120.0 . . ?
C72 C68 C46 120.0(3) . . ?
C72 C68 H68 120.0 . . ?
Si2 C70 H70A 109.5 . . ?
Si2 C70 H70B 109.5 . . ?
Si2 C70 H70C 109.5 . . ?
H70A C70 H70B 109.5 . . ?
H70A C70 H70C 109.5 . . ?
H70B C70 H70C 109.5 . . ?
C47 C71 H71 120.4 . . ?
C64 C71 C47 119.3(3) . . ?
C64 C71 H71 120.4 . . ?
C60 C72 C68 120.0(3) . . ?
C60 C72 H72 120.0 . . ?
C68 C72 H72 120.0 . . ?
C45 C73 H73 119.2 . . ?
C64 C73 C45 121.6(3) . . ?
C64 C73 H73 119.2 . . ?
F69 C74 C63 119.5(5) . . ?
F69 C74 C80 121.1(5) . . ?
C80 C74 C63 119.4(4) . . ?
C45 C75 H75A 109.5 . . ?
C45 C75 H75B 109.5 . . ?
C45 C75 H75C 109.5 . . ?
H75A C75 H75B 109.5 . . ?
H75A C75 H75C 109.5 . . ?
H75B C75 H75C 109.5 . . ?
Si2 C76 H76A 109.5 . . ?
Si2 C76 H76B 109.5 . . ?
Si2 C76 H76C 109.5 . . ?
H76A C76 H76B 109.5 . . ?
H76A C76 H76C 109.5 . . ?
H76B C76 H76C 109.5 . . ?
F50 C78 C79 121.0(5) . . ?
F50 C78 C80 120.2(5) . . ?
C80 C78 C79 118.8(5) . . ?
F13 C79 C36 119.3(3) . . ?
F13 C79 C78 116.2(4) . . ?
C78 C79 C36 124.5(4) . . ?
C74 C80 C78 119.9(4) . . ?
F77 C80 C74 119.9(6) . . ?
F77 C80 C78 120.1(6) . . ?

loop_
_geom_bond_atom_site_label_1
_geom_bond_atom_site_label_2
_geom_bond_distance
_geom_bond_site_symmetry_2
_geom_bond_publ_flag
P1 C29 1.822(3) . ?
P1 C31 1.815(3) . ?
P1 C33 1.814(3) . ?
P1 C49 1.813(3) . ?
Si2 C28 1.952(3) . ?
Si2 C67 1.853(3) . ?
Si2 C70 1.861(3) . ?
Si2 C76 1.866(4) . ?
F1 C21 1.360(3) . ?
F2 C22 1.365(3) . ?
F3 C24 1.363(3) . ?
F4 C27 1.366(3) . ?
F5 C40 1.351(3) . ?
F6 C23 1.351(3) . ?
F7 C39 1.350(3) . ?
F8 C62 1.355(3) . ?
F9 C34 1.352(3) . ?
F10 C32 1.352(3) . ?
F11 C52 1.341(3) . ?
F12 C42 1.350(3) . ?
F13 C79 1.350(4) . ?
F14 C48 1.344(3) . ?
C15 H15 0.9500 . ?
C15 C29 1.336(4) . ?
C15 B41 1.661(4) . ?
F16 C54 1.346(3) . ?
F17 C53 1.340(3) . ?
C18 C22 1.382(4) . ?
C18 C24 1.395(4) . ?
C18 B41 1.655(4) . ?
F19 C63 1.356(4) . ?
C20 C29 1.502(4) . ?
C20 C35 1.385(4) . ?
C20 C46 1.395(4) . ?
C21 C25 1.392(4) . ?
C21 C39 1.380(4) . ?
C22 C32 1.376(4) . ?
C23 C34 1.375(4) . ?
C23 C39 1.358(4) . ?
C24 C54 1.370(4) . ?
C25 C27 1.384(4) . ?
C25 B41 1.663(4) . ?
C26 H26A 0.9900 . ?
C26 H26B 0.9900 . ?
C26 C28 1.554(4) . ?
C26 B41 1.640(4) . ?
C27 C34 1.375(4) . ?
C28 H28 1.0000 . ?
C28 B56 1.527(4) . ?
C30 C40 1.392(4) . ?
C30 B56 1.600(4) . ?
C30 C62 1.391(4) . ?
C31 C45 1.417(4) . ?
C31 C47 1.389(4) . ?
C32 C42 1.363(4) . ?
C33 C43 1.415(4) . ?
C33 C57 1.398(4) . ?
C35 H35 0.9500 . ?
C35 C60 1.384(4) . ?
C36 B56 1.588(5) . ?
C36 C63 1.388(5) . ?
C36 C79 1.388(5) . ?
C37 H37 0.9500 . ?
C37 C49 1.394(4) . ?
C37 C58 1.389(4) . ?
C38 H38A 0.9800 . ?
C38 H38B 0.9800 . ?
C38 H38C 0.9800 . ?
C38 C43 1.507(4) . ?
C40 C48 1.374(4) . ?
C42 C54 1.378(5) . ?
C43 C51 1.395(4) . ?
C44 C49 1.419(4) . ?
C44 C55 1.389(4) . ?
C44 C65 1.507(4) . ?
C45 C73 1.397(4) . ?
C45 C75 1.505(4) . ?
C46 H46 0.9500 . ?
C46 C68 1.385(4) . ?
C47 H47 0.9500 . ?
C47 C71 1.382(4) . ?
C48 C52 1.372(4) . ?
F50 C78 1.344(5) . ?
C51 H51 0.9500 . ?
C51 C66 1.374(5) . ?
C52 C53 1.365(4) . ?
C53 C62 1.382(4) . ?
C55 H55 0.9500 . ?
C55 C59 1.377(5) . ?
C57 H57 0.9500 . ?
C57 C61 1.384(4) . ?
C58 H58 0.9500 . ?
C58 C59 1.382(4) . ?
C59 H59 0.9500 . ?
C60 H60 0.9500 . ?
C60 C72 1.376(5) . ?
C61 H61 0.9500 . ?
C61 C66 1.379(4) . ?
C63 C74 1.381(5) . ?
C64 H64 0.9500 . ?
C64 C71 1.375(5) . ?
C64 C73 1.381(5) . ?
C65 H65A 0.9800 . ?
C65 H65B 0.9800 . ?
C65 H65C 0.9800 . ?
C66 H66 0.9500 . ?
C67 H67A 0.9800 . ?
C67 H67B 0.9800 . ?
C67 H67C 0.9800 . ?
C68 H68 0.9500 . ?
C68 C72 1.378(5) . ?
F69 C74 1.351(5) . ?
C70 H70A 0.9800 . ?
C70 H70B 0.9800 . ?
C70 H70C 0.9800 . ?
C71 H71 0.9500 . ?
C72 H72 0.9500 . ?
C73 H73 0.9500 . ?
C74 C80 1.366(7) . ?
C75 H75A 0.9800 . ?
C75 H75B 0.9800 . ?
C75 H75C 0.9800 . ?
C76 H76A 0.9800 . ?
C76 H76B 0.9800 . ?
C76 H76C 0.9800 . ?
F77 C80 1.343(5) . ?
C78 C79 1.377(5) . ?
C78 C80 1.368(7) . ?

loop_
_geom_torsion_atom_site_label_1
_geom_torsion_atom_site_label_2
_geom_torsion_atom_site_label_3
_geom_torsion_atom_site_label_4
_geom_torsion
_geom_torsion_site_symmetry_1
_geom_torsion_site_symmetry_2
_geom_torsion_site_symmetry_3
_geom_torsion_site_symmetry_4
_geom_torsion_publ_flag
P1 C31 C45 C73 177.6(2) . . . . ?
P1 C31 C45 C75 -6.1(4) . . . . ?
P1 C31 C47 C71 -177.8(2) . . . . ?
P1 C33 C43 C38 -1.7(4) . . . . ?
P1 C33 C43 C51 177.1(2) . . . . ?
P1 C33 C57 C61 -177.7(2) . . . . ?
Si2 C28 B56 C30 67.7(3) . . . . ?
Si2 C28 B56 C36 -109.2(3) . . . . ?
F1 C21 C25 C27 178.9(2) . . . . ?
F1 C21 C25 B41 -1.5(4) . . . . ?
F1 C21 C39 F7 0.5(4) . . . . ?
F1 C21 C39 C23 178.6(2) . . . . ?
F2 C22 C32 F10 -0.8(4) . . . . ?
F2 C22 C32 C42 176.4(2) . . . . ?
F3 C24 C54 F16 -1.4(4) . . . . ?
F3 C24 C54 C42 -179.6(2) . . . . ?
F4 C27 C34 F9 -0.5(4) . . . . ?
F4 C27 C34 C23 177.6(3) . . . . ?
F5 C40 C48 F14 0.6(4) . . . . ?
F5 C40 C48 C52 -179.9(3) . . . . ?
F6 C23 C34 F9 -1.5(4) . . . . ?
F6 C23 C34 C27 -179.6(3) . . . . ?
F6 C23 C39 F7 -1.1(4) . . . . ?
F6 C23 C39 C21 -179.2(3) . . . . ?
F10 C32 C42 F12 0.3(4) . . . . ?
F10 C32 C42 C54 179.6(3) . . . . ?
F11 C52 C53 F17 -0.3(5) . . . . ?
F11 C52 C53 C62 179.2(3) . . . . ?
F12 C42 C54 F16 -0.3(4) . . . . ?
F12 C42 C54 C24 177.9(3) . . . . ?
F14 C48 C52 F11 -0.7(5) . . . . ?
F14 C48 C52 C53 179.9(3) . . . . ?
F17 C53 C62 F8 -0.9(5) . . . . ?
F17 C53 C62 C30 -179.8(3) . . . . ?
C18 C22 C32 F10 -177.7(3) . . . . ?
C18 C22 C32 C42 -0.5(5) . . . . ?
C18 C24 C54 F16 176.7(3) . . . . ?
C18 C24 C54 C42 -1.5(5) . . . . ?
F19 C63 C74 F69 -1.1(5) . . . . ?
F19 C63 C74 C80 178.9(4) . . . . ?
C20 C35 C60 C72 1.8(5) . . . . ?
C20 C46 C68 C72 1.6(5) . . . . ?
C21 C25 C27 F4 -176.4(2) . . . . ?
C21 C25 C27 C34 4.3(4) . . . . ?
C21 C25 B41 C15 -137.0(3) . . . . ?
C21 C25 B41 C18 -22.9(4) . . . . ?
C21 C25 B41 C26 106.1(3) . . . . ?
C22 C18 C24 F3 -178.8(2) . . . . ?
C22 C18 C24 C54 3.2(4) . . . . ?
C22 C18 B41 C15 -119.3(3) . . . . ?
C22 C18 B41 C25 124.5(3) . . . . ?
C22 C18 B41 C26 -0.3(4) . . . . ?
C22 C32 C42 F12 -177.0(3) . . . . ?
C22 C32 C42 C54 2.4(4) . . . . ?
C24 C18 C22 F2 -178.9(2) . . . . ?
C24 C18 C22 C32 -2.2(4) . . . . ?
C24 C18 B41 C15 52.9(3) . . . . ?
C24 C18 B41 C25 -63.3(3) . . . . ?
C24 C18 B41 C26 172.0(2) . . . . ?
C25 C21 C39 F7 -177.7(3) . . . . ?
C25 C21 C39 C23 0.4(5) . . . . ?
C25 C27 C34 F9 178.8(3) . . . . ?
C25 C27 C34 C23 -3.0(5) . . . . ?
C26 C28 B56 C30 -161.6(3) . . . . ?
C26 C28 B56 C36 21.5(4) . . . . ?
C27 C25 B41 C15 42.7(3) . . . . ?
C27 C25 B41 C18 156.7(2) . . . . ?
C27 C25 B41 C26 -74.3(3) . . . . ?
C28 C26 B41 C15 -170.2(2) . . . . ?
C28 C26 B41 C18 72.2(3) . . . . ?
C28 C26 B41 C25 -52.7(3) . . . . ?
C29 P1 C31 C45 -70.3(3) . . . . ?
C29 P1 C31 C47 111.1(2) . . . . ?
C29 P1 C33 C43 -51.8(3) . . . . ?
C29 P1 C33 C57 125.5(2) . . . . ?
C29 P1 C49 C37 -18.2(3) . . . . ?
C29 P1 C49 C44 163.7(2) . . . . ?
C29 C15 B41 C18 65.6(4) . . . . ?
C29 C15 B41 C25 -177.5(3) . . . . ?
C29 C15 B41 C26 -59.4(4) . . . . ?
C29 C20 C35 C60 -177.3(3) . . . . ?
C29 C20 C46 C68 175.6(3) . . . . ?
C30 C40 C48 F14 -178.1(3) . . . . ?
C30 C40 C48 C52 1.4(5) . . . . ?
C31 P1 C29 C15 -155.3(2) . . . . ?
C31 P1 C29 C20 27.5(3) . . . . ?
C31 P1 C33 C43 70.2(3) . . . . ?
C31 P1 C33 C57 -112.6(2) . . . . ?
C31 P1 C49 C37 -140.8(2) . . . . ?
C31 P1 C49 C44 41.1(3) . . . . ?
C31 C45 C73 C64 1.3(5) . . . . ?
C31 C47 C71 C64 -0.6(5) . . . . ?
C32 C42 C54 F16 -179.7(3) . . . . ?
C32 C42 C54 C24 -1.4(4) . . . . ?
C33 P1 C29 C15 -34.3(3) . . . . ?
C33 P1 C29 C20 148.6(2) . . . . ?
C33 P1 C31 C45 169.9(2) . . . . ?
C33 P1 C31 C47 -8.6(3) . . . . ?
C33 P1 C49 C37 99.5(2) . . . . ?
C33 P1 C49 C44 -78.6(3) . . . . ?
C33 C43 C51 C66 0.4(4) . . . . ?
C33 C57 C61 C66 0.5(4) . . . . ?
C34 C23 C39 F7 179.3(3) . . . . ?
C34 C23 C39 C21 1.2(4) . . . . ?
C35 C20 C29 P1 105.4(3) . . . . ?
C35 C20 C29 C15 -71.5(4) . . . . ?
C35 C20 C46 C68 -1.3(4) . . . . ?
C35 C60 C72 C68 -1.5(5) . . . . ?
C36 C63 C74 F69 -179.4(3) . . . . ?
C36 C63 C74 C80 0.7(6) . . . . ?
C37 C58 C59 C55 -0.9(5) . . . . ?
C38 C43 C51 C66 179.4(3) . . . . ?
C39 C21 C25 C27 -3.0(4) . . . . ?
C39 C21 C25 B41 176.6(3) . . . . ?
C39 C23 C34 F9 178.1(3) . . . . ?
C39 C23 C34 C27 0.0(4) . . . . ?
C40 C30 B56 C28 -135.7(3) . . . . ?
C40 C30 B56 C36 41.6(4) . . . . ?
C40 C30 C62 F8 -178.0(3) . . . . ?
C40 C30 C62 C53 0.9(5) . . . . ?
C40 C48 C52 F11 179.8(3) . . . . ?
C40 C48 C52 C53 0.4(5) . . . . ?
B41 C15 C29 P1 179.2(2) . . . . ?
B41 C15 C29 C20 -4.0(5) . . . . ?
B41 C18 C22 F2 -6.2(4) . . . . ?
B41 C18 C22 C32 170.5(3) . . . . ?
B41 C18 C24 F3 7.7(4) . . . . ?
B41 C18 C24 C54 -170.4(3) . . . . ?
B41 C25 C27 F4 4.0(4) . . . . ?
B41 C25 C27 C34 -175.3(3) . . . . ?
B41 C26 C28 Si2 -146.3(2) . . . . ?
B41 C26 C28 B56 87.6(3) . . . . ?
C43 C33 C57 C61 -0.4(4) . . . . ?
C43 C51 C66 C61 -0.3(5) . . . . ?
C44 C55 C59 C58 1.3(5) . . . . ?
C45 C31 C47 C71 3.7(4) . . . . ?
C46 C20 C29 P1 -71.4(3) . . . . ?
C46 C20 C29 C15 111.7(3) . . . . ?
C46 C20 C35 C60 -0.4(4) . . . . ?
C46 C68 C72 C60 -0.2(5) . . . . ?
C47 C31 C45 C73 -4.0(4) . . . . ?
C47 C31 C45 C75 172.4(3) . . . . ?
C48 C52 C53 F17 179.2(3) . . . . ?
C48 C52 C53 C62 -1.4(5) . . . . ?
C49 P1 C29 C15 83.6(2) . . . . ?
C49 P1 C29 C20 -93.5(2) . . . . ?
C49 P1 C31 C45 51.5(3) . . . . ?
C49 P1 C31 C47 -127.1(2) . . . . ?
C49 P1 C33 C43 -170.9(2) . . . . ?
C49 P1 C33 C57 6.3(3) . . . . ?
C49 C37 C58 C59 0.1(5) . . . . ?
C49 C44 C55 C59 -0.8(5) . . . . ?
F50 C78 C79 F13 0.8(5) . . . . ?
F50 C78 C79 C36 -178.5(3) . . . . ?
F50 C78 C80 C74 -179.7(4) . . . . ?
F50 C78 C80 F77 -0.1(6) . . . . ?
C52 C53 C62 F8 179.6(3) . . . . ?
C52 C53 C62 C30 0.7(5) . . . . ?
C55 C44 C49 P1 177.9(2) . . . . ?
C55 C44 C49 C37 -0.1(4) . . . . ?
B56 C30 C40 F5 -2.5(4) . . . . ?
B56 C30 C40 C48 176.2(3) . . . . ?
B56 C30 C62 F8 4.0(5) . . . . ?
B56 C30 C62 C53 -177.1(3) . . . . ?
B56 C36 C63 F19 5.5(5) . . . . ?
B56 C36 C63 C74 -176.3(3) . . . . ?
B56 C36 C79 F13 -3.7(4) . . . . ?
B56 C36 C79 C78 175.6(3) . . . . ?
C57 C33 C43 C38 -178.9(3) . . . . ?
C57 C33 C43 C51 0.0(4) . . . . ?
C57 C61 C66 C51 -0.1(5) . . . . ?
C58 C37 C49 P1 -177.7(2) . . . . ?
C58 C37 C49 C44 0.5(4) . . . . ?
C62 C30 C40 F5 179.4(3) . . . . ?
C62 C30 C40 C48 -1.9(5) . . . . ?
C62 C30 B56 C28 42.2(4) . . . . ?
C62 C30 B56 C36 -140.6(3) . . . . ?
C63 C36 B56 C28 41.8(5) . . . . ?
C63 C36 B56 C30 -135.4(3) . . . . ?
C63 C36 C79 F13 178.9(3) . . . . ?
C63 C36 C79 C78 -1.7(5) . . . . ?
C63 C74 C80 F77 178.8(3) . . . . ?
C63 C74 C80 C78 -1.7(6) . . . . ?
C65 C44 C49 P1 -1.8(4) . . . . ?
C65 C44 C49 C37 -179.9(3) . . . . ?
C65 C44 C55 C59 179.0(3) . . . . ?
F69 C74 C80 F77 -1.1(6) . . . . ?
F69 C74 C80 C78 178.4(4) . . . . ?
C71 C64 C73 C45 1.7(5) . . . . ?
C73 C64 C71 C47 -2.0(5) . . . . ?
C75 C45 C73 C64 -175.3(3) . . . . ?
C79 C36 B56 C28 -135.3(3) . . . . ?
C79 C36 B56 C30 47.6(4) . . . . ?
C79 C36 C63 F19 -177.2(3) . . . . ?
C79 C36 C63 C74 0.9(5) . . . . ?
C79 C78 C80 C74 0.9(6) . . . . ?
C79 C78 C80 F77 -179.6(3) . . . . ?
C80 C78 C79 F13 -179.7(3) . . . . ?
C80 C78 C79 C36 0.9(6) . . . . ?
